data_7223844
loop_
_publ_author_name
'Tan, Yee Seng'
'Halim, Siti Nadiah Abdul'
'Molloy, Kieran C.'
'Sudlow, Anna L.'
'Otero-de-la-Roza, A.'
'Tiekink, Edward R. T.'

_publ_section_title
;
 Persistence of C--H&#x22EF;\p(chelate ring) interactions in the crystal
 structures of Pd(S2COR)2. The utility of Pd(S2COR)2as precursors for
 palladium sulphide materials
;
_journal_issue 7
_journal_name_full CrystEngComm
_journal_page_first 1105
_journal_paper_doi 10.1039/C5CE02126J
_journal_volume 18
_journal_year 2016
_chemical_formula_moiety 'C14 H26 O2 Pd S4'
_chemical_formula_sum 'C14 H26 O2 Pd S4'
_chemical_formula_weight 460.99
_space_group_crystal_system triclinic
_space_group_IT_number 2
_space_group_name_Hall '-P 1'
_space_group_name_H-M_alt 'P -1'
_symmetry_space_group_name_Hall '-P 1'
_symmetry_space_group_name_H-M 'P -1'
_atom_sites_solution_hydrogens geom
_audit_creation_method SHELXL-2014/7
_audit_update_record
;
2015-04-09 deposited with the CCDC.
2016-01-11 downloaded from the CCDC.
;
_cell_angle_alpha 90.020(7)
_cell_angle_beta 99.397(7)
_cell_angle_gamma 95.377(7)
_cell_formula_units_Z 1
_cell_length_a 6.1398(6)
_cell_length_b 6.7176(5)
_cell_length_c 11.9393(10)
_cell_measurement_reflns_used 3530
_cell_measurement_temperature 100(2)
_cell_measurement_theta_max 76.7014
_cell_measurement_theta_min 3.7499
_cell_volume 483.63(7)
_computing_cell_refinement 'CrysAlis PRO (Agilent, 2012)'
_computing_data_collection 'CrysAlis PRO (Agilent, 2012)'
_computing_data_reduction 'CrysAlis PRO (Agilent, 2012)'
_computing_molecular_graphics
;
ORTEP-3 for Windows (Farrugia, 2012) and DIAMOND (Brandenburg, 2006)
;
_computing_publication_material 'SHELXL (Sheldrick, 2015)'
_computing_structure_refinement 'SHELXL (Sheldrick, 2015)'
_computing_structure_solution 'SHELXT (Sheldrick, 2015)'
_diffrn_ambient_temperature 100(2)
_diffrn_detector_area_resol_mean 10.4041
_diffrn_measured_fraction_theta_full 0.995
_diffrn_measured_fraction_theta_max 0.995
_diffrn_measurement_device_type 'Agilent Technologies SuperNova Dual diffractometer with Atlas detector'
_diffrn_measurement_method '\w scan'
_diffrn_radiation_monochromator Mirror
_diffrn_radiation_source 'SuperNova (Cu) X-ray Source'
_diffrn_radiation_type CuK\a
_diffrn_radiation_wavelength 1.54184
_diffrn_reflns_av_R_equivalents 0.0630
_diffrn_reflns_av_unetI/netI 0.0381
_diffrn_reflns_laue_measured_fraction_full 0.995
_diffrn_reflns_laue_measured_fraction_max 0.995
_diffrn_reflns_limit_h_max 7
_diffrn_reflns_limit_h_min -7
_diffrn_reflns_limit_k_max 8
_diffrn_reflns_limit_k_min -8
_diffrn_reflns_limit_l_max 14
_diffrn_reflns_limit_l_min -14
_diffrn_reflns_number 7538
_diffrn_reflns_point_group_measured_fraction_full 0.995
_diffrn_reflns_point_group_measured_fraction_max 0.995
_diffrn_reflns_theta_full 74.970
_diffrn_reflns_theta_max 74.970
_diffrn_reflns_theta_min 3.753
_diffrn_standards_decay_% 0
_diffrn_standards_interval_count 0
_diffrn_standards_interval_time 0
_diffrn_standards_number 0
_exptl_absorpt_coefficient_mu 11.778
_exptl_absorpt_correction_T_max 1.0000
_exptl_absorpt_correction_T_min 0.34731
_exptl_absorpt_correction_type multi-scan
_exptl_absorpt_process_details 'CrysAlis PRO (Agilent, 2012)'
_exptl_crystal_colour yellow
_exptl_crystal_density_diffrn 1.583
_exptl_crystal_description prism
_exptl_crystal_F_000 236
_exptl_crystal_size_max 0.200
_exptl_crystal_size_mid 0.100
_exptl_crystal_size_min 0.050
_refine_diff_density_max 4.367
_refine_diff_density_min -2.032
_refine_diff_density_rms 0.222
_refine_ls_extinction_method none
_refine_ls_goodness_of_fit_ref 1.081
_refine_ls_hydrogen_treatment constr
_refine_ls_matrix_type full
_refine_ls_number_parameters 100
_refine_ls_number_reflns 1979
_refine_ls_number_restraints 0
_refine_ls_restrained_S_all 1.081
_refine_ls_R_factor_all 0.0590
_refine_ls_R_factor_gt 0.0563
_refine_ls_shift/su_max 0.000
_refine_ls_shift/su_mean 0.000
_refine_ls_structure_factor_coef Fsqd
_refine_ls_weighting_details 'w=1/[\s^2^(Fo^2^)+(0.1297P)^2^+0.3746P] where P=(Fo^2^+2Fc^2^)/3'
_refine_ls_weighting_scheme calc
_refine_ls_wR_factor_gt 0.1583
_refine_ls_wR_factor_ref 0.1636
_reflns_Friedel_coverage 0.000
_reflns_number_gt 1861
_reflns_number_total 1979
_reflns_threshold_expression 'I > 2\s(I)'
_cod_data_source_file c5ce02126j2.cif
_cod_data_source_block shelx
_cod_depositor_comments 'Adding full bibliography for 7223837--7223848.cif.'
_cod_database_code 7223844
_shelx_shelxl_version_number 2014/7
_shelx_space_group_comment
;
The symmetry employed for this shelxl refinement is uniquely defined
by the following loop, which should always be used as a source of
symmetry information in preference to the above space-group names.
They are only intended as comments.
;
_shelx_estimated_absorpt_t_min 0.202
_shelx_estimated_absorpt_t_max 0.590

loop_
_space_group_symop_operation_xyz
'x, y, z'
'-x, -y, -z'

loop_
_atom_site_label
_atom_site_type_symbol
_atom_site_fract_x
_atom_site_fract_y
_atom_site_fract_z
_atom_site_U_iso_or_equiv
_atom_site_adp_type
_atom_site_occupancy
_atom_site_site_symmetry_order
_atom_site_calc_flag
_atom_site_refinement_flags_posn
_atom_site_refinement_flags_adp
_atom_site_refinement_flags_occupancy
Pd Pd 0.5000 0.5000 0.5000 0.0182(2) Uani 1 2 d S . P
S1 S 0.33527(19) 0.29465(18) 0.34539(10) 0.0208(3) Uani 1 1 d . . .
S2 S 0.74969(19) 0.26455(18) 0.48966(10) 0.0216(3) Uani 1 1 d . . .
O1 O 0.5928(6) 0.0181(5) 0.3130(3) 0.0220(7) Uani 1 1 d . . .
C1 C 0.5667(8) 0.1700(7) 0.3749(4) 0.0179(9) Uani 1 1 d . . .
C2 C 0.7911(8) -0.0887(7) 0.3482(4) 0.0194(9) Uani 1 1 d . . .
H2A H 0.8078 -0.1168 0.4304 0.023 Uiso 1 1 calc R U .
H2B H 0.9253 -0.0054 0.3338 0.023 Uiso 1 1 calc R U .
C3 C 0.7643(8) -0.2834(7) 0.2803(4) 0.0209(9) Uani 1 1 d . . .
H3A H 0.6070 -0.3379 0.2725 0.025 Uiso 1 1 calc R U .
H3B H 0.8535 -0.3795 0.3257 0.025 Uiso 1 1 calc R U .
C4 C 0.8292(8) -0.2777(7) 0.1605(4) 0.0216(9) Uani 1 1 d . . .
C5 C 1.0760(9) -0.2133(9) 0.1679(5) 0.0310(11) Uani 1 1 d . . .
H5A H 1.1177 -0.2235 0.0924 0.046 Uiso 1 1 calc R U .
H5B H 1.1617 -0.3005 0.2202 0.046 Uiso 1 1 calc R U .
H5C H 1.1073 -0.0747 0.1957 0.046 Uiso 1 1 calc R U .
C6 C 0.7785(9) -0.4908(8) 0.1118(5) 0.0309(11) Uani 1 1 d . . .
H6A H 0.8054 -0.4924 0.0331 0.046 Uiso 1 1 calc R U .
H6B H 0.6229 -0.5368 0.1138 0.046 Uiso 1 1 calc R U .
H6C H 0.8746 -0.5796 0.1572 0.046 Uiso 1 1 calc R U .
C7 C 0.6944(9) -0.1344(8) 0.0843(4) 0.0282(11) Uani 1 1 d . . .
H7A H 0.7350 -0.1360 0.0083 0.042 Uiso 1 1 calc R U .
H7B H 0.7260 0.0014 0.1167 0.042 Uiso 1 1 calc R U .
H7C H 0.5358 -0.1767 0.0792 0.042 Uiso 1 1 calc R U .

loop_
_atom_site_aniso_label
_atom_site_aniso_U_11
_atom_site_aniso_U_22
_atom_site_aniso_U_33
_atom_site_aniso_U_23
_atom_site_aniso_U_13
_atom_site_aniso_U_12
Pd 0.0125(3) 0.0189(3) 0.0241(3) 0.00017(19) 0.0039(2) 0.0040(2)
S1 0.0129(6) 0.0239(6) 0.0256(6) -0.0005(5) 0.0014(4) 0.0051(5)
S2 0.0147(6) 0.0241(6) 0.0256(6) -0.0032(4) -0.0006(4) 0.0068(5)
O1 0.0145(16) 0.0251(18) 0.0265(17) 0.0008(13) 0.0005(13) 0.0080(14)
C1 0.013(2) 0.018(2) 0.023(2) 0.0041(16) 0.0039(17) 0.0023(17)
C2 0.014(2) 0.021(2) 0.025(2) -0.0012(17) 0.0049(17) 0.0076(17)
C3 0.015(2) 0.022(2) 0.027(2) 0.0015(17) 0.0068(17) 0.0051(18)
C4 0.015(2) 0.026(2) 0.024(2) -0.0016(17) 0.0044(17) 0.0031(18)
C5 0.018(2) 0.042(3) 0.034(3) -0.006(2) 0.010(2) 0.001(2)
C6 0.024(3) 0.032(3) 0.036(3) -0.009(2) 0.007(2) 0.000(2)
C7 0.027(3) 0.034(3) 0.025(2) 0.0030(19) 0.006(2) 0.008(2)

loop_
_atom_type_symbol
_atom_type_description
_atom_type_scat_dispersion_real
_atom_type_scat_dispersion_imag
_atom_type_scat_source
C C 0.0181 0.0091 'International Tables Vol C Tables 4.2.6.8 and 6.1.1.4'
H H 0.0000 0.0000 'International Tables Vol C Tables 4.2.6.8 and 6.1.1.4'
O O 0.0492 0.0322 'International Tables Vol C Tables 4.2.6.8 and 6.1.1.4'
S S 0.3331 0.5567 'International Tables Vol C Tables 4.2.6.8 and 6.1.1.4'
Pd Pd 0.1215 3.9337 'International Tables Vol C Tables 4.2.6.8 and 6.1.1.4'

loop_
_geom_angle_atom_site_label_1
_geom_angle_atom_site_label_2
_geom_angle_atom_site_label_3
_geom_angle
_geom_angle_site_symmetry_1
_geom_angle_site_symmetry_3
S2 Pd S2 180.0 2_666 .
S2 Pd S1 104.40(4) 2_666 .
S2 Pd S1 75.60(4) . .
S2 Pd S1 75.60(4) 2_666 2_666
S2 Pd S1 104.40(4) . 2_666
S1 Pd S1 180.0 . 2_666
C1 S1 Pd 85.08(17) . .
C1 S2 Pd 85.59(17) . .
C1 O1 C2 117.5(4) . .
O1 C1 S1 120.8(4) . .
O1 C1 S2 125.4(4) . .
S1 C1 S2 113.7(3) . .
O1 C2 C3 108.5(4) . .
O1 C2 H2A 110.0 . .
C3 C2 H2A 110.0 . .
O1 C2 H2B 110.0 . .
C3 C2 H2B 110.0 . .
H2A C2 H2B 108.4 . .
C2 C3 C4 118.1(4) . .
C2 C3 H3A 107.8 . .
C4 C3 H3A 107.8 . .
C2 C3 H3B 107.8 . .
C4 C3 H3B 107.8 . .
H3A C3 H3B 107.1 . .
C5 C4 C6 109.5(4) . .
C5 C4 C7 109.6(4) . .
C6 C4 C7 109.9(4) . .
C5 C4 C3 110.4(4) . .
C6 C4 C3 106.5(4) . .
C7 C4 C3 110.8(4) . .
C4 C5 H5A 109.5 . .
C4 C5 H5B 109.5 . .
H5A C5 H5B 109.5 . .
C4 C5 H5C 109.5 . .
H5A C5 H5C 109.5 . .
H5B C5 H5C 109.5 . .
C4 C6 H6A 109.5 . .
C4 C6 H6B 109.5 . .
H6A C6 H6B 109.5 . .
C4 C6 H6C 109.5 . .
H6A C6 H6C 109.5 . .
H6B C6 H6C 109.5 . .
C4 C7 H7A 109.5 . .
C4 C7 H7B 109.5 . .
H7A C7 H7B 109.5 . .
C4 C7 H7C 109.5 . .
H7A C7 H7C 109.5 . .
H7B C7 H7C 109.5 . .

loop_
_geom_bond_atom_site_label_1
_geom_bond_atom_site_label_2
_geom_bond_distance
_geom_bond_site_symmetry_2
Pd S2 2.3201(12) 2_666
Pd S2 2.3202(12) .
Pd S1 2.3368(12) .
Pd S1 2.3368(12) 2_666
S1 C1 1.704(5) .
S2 C1 1.705(5) .
O1 C1 1.296(6) .
O1 C2 1.473(6) .
C2 C3 1.520(6) .
C2 H2A 0.9900 .
C2 H2B 0.9900 .
C3 C4 1.545(6) .
C3 H3A 0.9900 .
C3 H3B 0.9900 .
C4 C5 1.525(7) .
C4 C6 1.530(7) .
C4 C7 1.531(7) .
C5 H5A 0.9800 .
C5 H5B 0.9800 .
C5 H5C 0.9800 .
C6 H6A 0.9800 .
C6 H6B 0.9800 .
C6 H6C 0.9800 .
C7 H7A 0.9800 .
C7 H7B 0.9800 .
C7 H7C 0.9800 .

loop_
_geom_torsion_atom_site_label_1
_geom_torsion_atom_site_label_2
_geom_torsion_atom_site_label_3
_geom_torsion_atom_site_label_4
_geom_torsion
C2 O1 C1 S1 -176.5(3)
C2 O1 C1 S2 3.5(6)
Pd S1 C1 O1 -178.9(4)
Pd S1 C1 S2 1.1(2)
Pd S2 C1 O1 178.9(4)
Pd S2 C1 S1 -1.1(2)
C1 O1 C2 C3 168.2(4)
O1 C2 C3 C4 83.9(5)
C2 C3 C4 C5 63.0(6)
C2 C3 C4 C6 -178.3(4)
C2 C3 C4 C7 -58.7(6)
